data_2215446
loop_
_publ_author_name
' Fang, Shimin '
'Zhou, Jin'
'Sun, Hongjian'
'Li, Xiaoyan'

_publ_section_title
(2-Formyl-4-phenylcyclohexen-1-olato)-<i>cis</i>-dimethyl-<i>trans</i>-bis(trimethylphosphine)cobalt(III)
_journal_coeditor_code DN2225
_journal_issue 10
_journal_name_full 'Acta Crystallographica Section E'
_journal_page_first m2590
_journal_page_last m2590
_journal_paper_doi 10.1107/S1600536807045163
_journal_volume 63
_journal_year 2007
_chemical_formula_iupac '[Co (C H3)2 (C13 H13 O2) (C3 H9 P)2]'
_chemical_formula_moiety 'C21 H37 Co O2 P2'
_chemical_formula_sum 'C21 H37 Co O2 P2'
_chemical_formula_weight 442.38
_chemical_name_systematic
;
(2-Formyl-4-phenylcyclohexen-1-olato-
<i>cis</i>-dimethyl-<i>trans</i>-bis(trimethylphosphine)cobalt(III)
;
_space_group_IT_number 14
_symmetry_cell_setting monoclinic
_symmetry_space_group_name_Hall '-P 2ybc'
_symmetry_space_group_name_H-M 'P 1 21/c 1'
_atom_sites_solution_hydrogens geom
_atom_sites_solution_primary direct
_atom_sites_solution_secondary difmap
_audit_creation_method SHELXL-97
_cell_angle_alpha 90.00
_cell_angle_beta 106.94(3)
_cell_angle_gamma 90.00
_cell_formula_units_Z 4
_cell_length_a 14.109(3)
_cell_length_b 9.2740(19)
_cell_length_c 19.577(4)
_cell_measurement_reflns_used 4681
_cell_measurement_temperature 423(2)
_cell_measurement_theta_max 24.34
_cell_measurement_theta_min 2.31
_cell_volume 2450.4(10)
_computing_cell_refinement 'SAINT (Bruker, 1997)'
_computing_data_collection 'SMART (Bruker, 1997)'
_computing_data_reduction 'SAINT (Bruker, 1997)'
_computing_molecular_graphics 'ORTEPIII (Burnett & Johnson, 1996); ORTEP-3 for Windows (Farrugia, 1997)'
_computing_publication_material 'SHELXTL (Bruker, 2000)'
_computing_structure_refinement 'SHELXL-97 (Sheldrick, 1997)'
_computing_structure_solution 'SHELXS-97 (Sheldrick, 1997)'
_diffrn_ambient_temperature 423(2)
_diffrn_measured_fraction_theta_full 0.997
_diffrn_measured_fraction_theta_max 0.997
_diffrn_measurement_device_type 'CCD area-detector'
_diffrn_measurement_method '\f and \w scans'
_diffrn_radiation_monochromator graphite
_diffrn_radiation_source 'fine-focus sealed tube'
_diffrn_radiation_type MoK\a
_diffrn_radiation_wavelength 0.71073
_diffrn_reflns_av_R_equivalents 0.0561
_diffrn_reflns_av_sigmaI/netI 0.0363
_diffrn_reflns_limit_h_max 16
_diffrn_reflns_limit_h_min -16
_diffrn_reflns_limit_k_max 11
_diffrn_reflns_limit_k_min -10
_diffrn_reflns_limit_l_max 23
_diffrn_reflns_limit_l_min -23
_diffrn_reflns_number 15313
_diffrn_reflns_theta_full 25.00
_diffrn_reflns_theta_max 25.00
_diffrn_reflns_theta_min 1.51
_exptl_absorpt_coefficient_mu 0.842
_exptl_absorpt_correction_T_max 0.9057
_exptl_absorpt_correction_T_min 0.7744
_exptl_absorpt_correction_type multi-scan
_exptl_absorpt_process_details '(SADABS; Sheldrick, 1996)'
_exptl_crystal_colour red
_exptl_crystal_density_diffrn 1.199
_exptl_crystal_density_method 'not measured'
_exptl_crystal_description block
_exptl_crystal_F_000 944
_exptl_crystal_size_max 0.32
_exptl_crystal_size_mid 0.20
_exptl_crystal_size_min 0.12
_refine_diff_density_max 1.676
_refine_diff_density_min -0.851
_refine_ls_extinction_method none
_refine_ls_goodness_of_fit_ref 1.045
_refine_ls_hydrogen_treatment constr
_refine_ls_matrix_type full
_refine_ls_number_parameters 249
_refine_ls_number_reflns 4287
_refine_ls_number_restraints 11
_refine_ls_restrained_S_all 1.044
_refine_ls_R_factor_all 0.0652
_refine_ls_R_factor_gt 0.0605
_refine_ls_shift/su_max 0.008
_refine_ls_shift/su_mean 0.000
_refine_ls_structure_factor_coef Fsqd
_refine_ls_weighting_details 'calc w=1/[\s^2^(Fo^2^)+(0.0921P)^2^+3.5216P] where P=(Fo^2^+2Fc^2^)/3'
_refine_ls_weighting_scheme calc
_refine_ls_wR_factor_gt 0.1661
_refine_ls_wR_factor_ref 0.1705
_reflns_number_gt 3853
_reflns_number_total 4287
_reflns_threshold_expression I>2\s(I)
_cod_data_source_file dn2225.cif
_cod_data_source_block I
_cod_original_sg_symbol_H-M 'P 21/c'
_cod_database_code 2215446
_cod_database_fobs_code 2215446

loop_
_symmetry_equiv_pos_as_xyz
'x, y, z'
'-x, y+1/2, -z+1/2'
'-x, -y, -z'
'x, -y-1/2, z-1/2'

loop_
_atom_site_type_symbol
_atom_site_label
_atom_site_fract_x
_atom_site_fract_y
_atom_site_fract_z
_atom_site_U_iso_or_equiv
_atom_site_adp_type
_atom_site_calc_flag
_atom_site_refinement_flags
_atom_site_occupancy
_atom_site_disorder_assembly
_atom_site_disorder_group
C C1 0.3655(3) 0.6037(5) 0.2286(2) 0.0656(13) Uani d . 1 . .
H H1 0.4182 0.5404 0.2333 0.079 Uiso calc R 1 . .
C C2 0.3761(3) 0.7006(4) 0.2847(2) 0.0507(9) Uani d D 1 . .
C C3 0.3028(3) 0.8021(4) 0.28556(19) 0.0443(8) Uani d D 1 A .
C C4A 0.3159(10) 0.8974(17) 0.3510(6) 0.0588(14) Uani d PD 0.50 A 1
H H4A1 0.2780 0.8565 0.3805 0.071 Uiso calc PR 0.50 A 1
H H4A2 0.2884 0.9918 0.3354 0.071 Uiso calc PR 0.50 A 1
C C5A 0.4261(6) 0.9165(10) 0.3979(5) 0.0588(14) Uani d PD 0.50 A 1
H H5A1 0.4636 0.9709 0.3723 0.071 Uiso calc PR 0.50 A 1
H H5A2 0.4291 0.9667 0.4419 0.071 Uiso calc PR 0.50 A 1
C C6A 0.4676(7) 0.7631(11) 0.4136(5) 0.050(2) Uani d PD 0.50 A 1
H H6A 0.4249 0.7052 0.4344 0.059 Uiso calc PR 0.50 A 1
C C7A 0.4736(15) 0.696(3) 0.3447(11) 0.0588(14) Uani d PD 0.50 A 1
H H7A1 0.4941 0.5962 0.3537 0.071 Uiso calc PR 0.50 A 1
H H7A2 0.5240 0.7458 0.3290 0.071 Uiso calc PR 0.50 A 1
C C4B 0.3213(10) 0.9155(16) 0.3432(6) 0.0588(14) Uani d PD 0.50 A 2
H H4B1 0.2593 0.9388 0.3527 0.071 Uiso calc PR 0.50 A 2
H H4B2 0.3457 1.0025 0.3265 0.071 Uiso calc PR 0.50 A 2
C C5B 0.3982(6) 0.8638(11) 0.4139(4) 0.0588(14) Uani d PD 0.50 A 2
H H5B1 0.4135 0.9414 0.4486 0.071 Uiso calc PR 0.50 A 2
H H5B2 0.3718 0.7832 0.4342 0.071 Uiso calc PR 0.50 A 2
C C6B 0.4903(6) 0.8187(12) 0.3946(5) 0.051(2) Uani d PD 0.50 A 2
H H6B 0.5144 0.8987 0.3715 0.061 Uiso calc PR 0.50 A 2
C C7B 0.4707(15) 0.688(3) 0.3465(12) 0.0588(14) Uani d PD 0.50 A 2
H H7B1 0.4662 0.6038 0.3745 0.071 Uiso calc PR 0.50 A 2
H H7B2 0.5263 0.6746 0.3274 0.071 Uiso calc PR 0.50 A 2
C C8 0.5720(3) 0.7739(6) 0.4658(3) 0.0711(14) Uani d . 1 . .
C C9 0.6592(3) 0.8420(5) 0.4667(2) 0.0612(11) Uani d . 1 A .
H H9 0.6611 0.9020 0.4291 0.073 Uiso calc R 1 . .
C C10 0.7440(3) 0.8217(4) 0.5234(2) 0.0528(9) Uani d . 1 . .
H H10 0.8023 0.8685 0.5234 0.063 Uiso calc R 1 A .
C C11 0.7430(3) 0.7336(5) 0.5794(2) 0.0538(9) Uani d . 1 A .
H H11 0.8002 0.7205 0.6171 0.065 Uiso calc R 1 . .
C C12 0.6567(3) 0.6648(6) 0.5793(3) 0.0705(12) Uani d . 1 . .
H H12 0.6551 0.6043 0.6168 0.085 Uiso calc R 1 A .
C C13 0.5718(3) 0.6866(6) 0.5224(3) 0.0806(16) Uani d . 1 A .
H H13 0.5133 0.6408 0.5227 0.097 Uiso calc R 1 . .
C C14 0.1131(4) 0.5802(6) 0.2979(2) 0.0703(12) Uani d . 1 A .
H H14A 0.0843 0.6731 0.3006 0.106 Uiso calc R 1 . .
H H14B 0.1819 0.5817 0.3250 0.106 Uiso calc R 1 . .
H H14C 0.0791 0.5085 0.3172 0.106 Uiso calc R 1 . .
C C15 0.1576(5) 0.3580(6) 0.2137(3) 0.0924(18) Uani d . 1 A .
H H15A 0.2282 0.3659 0.2331 0.139 Uiso calc R 1 . .
H H15B 0.1419 0.3144 0.1673 0.139 Uiso calc R 1 . .
H H15C 0.1318 0.2995 0.2446 0.139 Uiso calc R 1 . .
C C16 -0.0301(4) 0.4970(8) 0.1689(4) 0.108(2) Uani d . 1 A .
H H16A -0.0503 0.4318 0.2000 0.162 Uiso calc R 1 . .
H H16B -0.0414 0.4533 0.1227 0.162 Uiso calc R 1 . .
H H16C -0.0677 0.5845 0.1643 0.162 Uiso calc R 1 . .
C C17 0.2460(7) 1.0381(7) 0.1306(4) 0.130(3) Uani d . 1 A .
H H17A 0.2847 1.0260 0.1795 0.194 Uiso calc R 1 . .
H H17B 0.1848 1.0853 0.1289 0.194 Uiso calc R 1 . .
H H17C 0.2822 1.0957 0.1060 0.194 Uiso calc R 1 . .
C C18 0.1411(6) 0.9086(10) -0.0004(3) 0.131(3) Uani d . 1 A .
H H18A 0.1655 0.9942 -0.0171 0.197 Uiso calc R 1 . .
H H18B 0.0747 0.9250 0.0016 0.197 Uiso calc R 1 . .
H H18C 0.1412 0.8303 -0.0324 0.197 Uiso calc R 1 . .
C C19 0.3384(6) 0.8276(11) 0.0729(5) 0.145(3) Uani d . 1 A .
H H19A 0.3328 0.7439 0.0432 0.218 Uiso calc R 1 . .
H H19B 0.3875 0.8107 0.1178 0.218 Uiso calc R 1 . .
H H19C 0.3576 0.9091 0.0498 0.218 Uiso calc R 1 . .
C C20 0.0439(3) 0.8123(5) 0.1320(2) 0.0554(10) Uani d . 1 . .
H H20A 0.0173 0.8009 0.1716 0.083 Uiso calc R 1 . .
H H20B -0.0034 0.7780 0.0892 0.083 Uiso calc R 1 . .
H H20C 0.0574 0.9124 0.1265 0.083 Uiso calc R 1 . .
C C21 0.1195(4) 0.5831(5) 0.0613(2) 0.0681(12) Uani d . 1 . .
H H21A 0.1637 0.5941 0.0325 0.102 Uiso calc R 1 . .
H H21B 0.0546 0.6156 0.0350 0.102 Uiso calc R 1 . .
H H21C 0.1166 0.4833 0.0737 0.102 Uiso calc R 1 . .
Co Co1 0.16868(3) 0.69957(5) 0.14988(2) 0.0409(2) Uani d . 1 A .
O O1 0.22006(17) 0.8152(3) 0.23848(13) 0.0436(6) Uani d . 1 . .
O O2 0.2941(2) 0.5894(4) 0.17176(15) 0.0665(9) Uani d . 1 . .
P P2 0.10199(9) 0.53792(12) 0.20619(6) 0.0583(3) Uani d . 1 . .
P P3 0.22019(9) 0.86373(15) 0.08824(6) 0.0626(3) Uani d . 1 . .

loop_
_atom_site_aniso_label
_atom_site_aniso_U_11
_atom_site_aniso_U_22
_atom_site_aniso_U_33
_atom_site_aniso_U_12
_atom_site_aniso_U_13
_atom_site_aniso_U_23
C1 0.047(2) 0.077(3) 0.059(2) 0.026(2) -0.0057(18) -0.028(2)
C2 0.0403(19) 0.056(2) 0.046(2) 0.0117(16) -0.0029(16) -0.0164(17)
C3 0.0372(18) 0.047(2) 0.0448(19) 0.0013(14) 0.0054(15) -0.0117(15)
C4A 0.0450(16) 0.066(3) 0.0544(18) 0.0138(15) -0.0031(14) -0.0238(17)
C5A 0.0450(16) 0.066(3) 0.0544(18) 0.0138(15) -0.0031(14) -0.0238(17)
C6A 0.032(4) 0.068(6) 0.045(5) -0.001(4) 0.004(3) -0.015(4)
C7A 0.0450(16) 0.066(3) 0.0544(18) 0.0138(15) -0.0031(14) -0.0238(17)
C4B 0.0450(16) 0.066(3) 0.0544(18) 0.0138(15) -0.0031(14) -0.0238(17)
C5B 0.0450(16) 0.066(3) 0.0544(18) 0.0138(15) -0.0031(14) -0.0238(17)
C6B 0.032(4) 0.070(7) 0.045(5) -0.003(4) 0.002(4) -0.008(4)
C7B 0.0450(16) 0.066(3) 0.0544(18) 0.0138(15) -0.0031(14) -0.0238(17)
C8 0.045(2) 0.091(4) 0.059(3) 0.018(2) -0.013(2) -0.037(3)
C9 0.068(3) 0.060(2) 0.044(2) 0.017(2) -0.0030(19) -0.0113(18)
C10 0.048(2) 0.054(2) 0.049(2) -0.0056(17) 0.0014(17) -0.0088(17)
C11 0.041(2) 0.060(2) 0.051(2) -0.0029(17) -0.0020(16) -0.0057(18)
C12 0.056(3) 0.083(3) 0.068(3) -0.013(2) 0.011(2) -0.005(2)
C13 0.041(2) 0.100(4) 0.095(4) -0.016(2) 0.011(2) -0.041(3)
C14 0.081(3) 0.071(3) 0.060(3) -0.002(2) 0.023(2) 0.014(2)
C15 0.137(5) 0.049(3) 0.082(4) 0.013(3) 0.018(3) 0.006(2)
C16 0.073(3) 0.111(5) 0.112(5) -0.039(3) -0.015(3) 0.039(4)
C17 0.200(9) 0.068(4) 0.147(7) -0.038(5) 0.094(7) 0.002(4)
C18 0.131(6) 0.165(7) 0.083(4) -0.028(5) 0.007(4) 0.065(5)
C19 0.104(5) 0.196(9) 0.174(8) -0.001(6) 0.102(6) 0.018(7)
C20 0.039(2) 0.071(3) 0.051(2) 0.0045(18) 0.0064(17) 0.0070(19)
C21 0.074(3) 0.072(3) 0.042(2) 0.006(2) -0.0099(19) -0.017(2)
Co1 0.0373(3) 0.0430(3) 0.0352(3) 0.00283(18) -0.0010(2) -0.00375(18)
O1 0.0340(12) 0.0474(14) 0.0433(13) 0.0069(10) 0.0016(10) -0.0100(10)
O2 0.0526(16) 0.077(2) 0.0533(16) 0.0230(14) -0.0101(13) -0.0320(15)
P2 0.0603(6) 0.0510(6) 0.0514(6) -0.0060(5) -0.0028(5) 0.0062(4)
P3 0.0606(7) 0.0753(8) 0.0574(6) -0.0078(6) 0.0259(5) 0.0036(5)

loop_
_atom_type_symbol
_atom_type_description
_atom_type_scat_dispersion_real
_atom_type_scat_dispersion_imag
_atom_type_scat_source
C C 0.0033 0.0016 'International Tables Vol C Tables 4.2.6.8 and 6.1.1.4'
H H 0.0000 0.0000 'International Tables Vol C Tables 4.2.6.8 and 6.1.1.4'
O O 0.0106 0.0060 'International Tables Vol C Tables 4.2.6.8 and 6.1.1.4'
P P 0.1023 0.0942 'International Tables Vol C Tables 4.2.6.8 and 6.1.1.4'
Co Co 0.3494 0.9721 'International Tables Vol C Tables 4.2.6.8 and 6.1.1.4'

loop_
_geom_angle_atom_site_label_1
_geom_angle_atom_site_label_2
_geom_angle_atom_site_label_3
_geom_angle
O2 C1 C2 129.3(4)
O2 C1 H1 115.4
C2 C1 H1 115.4
C1 C2 C3 122.2(3)
C1 C2 C7B 116.5(5)
C3 C2 C7B 121.3(5)
C1 C2 C7A 117.0(5)
C3 C2 C7A 120.8(5)
C7B C2 C7A 3(3)
O1 C3 C2 125.7(3)
O1 C3 C4A 114.7(5)
C2 C3 C4A 119.4(5)
O1 C3 C4B 113.6(5)
C2 C3 C4B 120.6(5)
C4A C3 C4B 9.6(15)
C3 C4A C5A 114.4(8)
C3 C4A H4A1 108.6
C5A C4A H4A1 108.6
C3 C4A H4A2 108.7
C5A C4A H4A2 108.7
H4A1 C4A H4A2 107.6
C6A C5A C4A 105.6(8)
C6A C5A H5A1 110.6
C4A C5A H5A1 110.6
C6A C5A H5A2 110.6
C4A C5A H5A2 110.6
H5A1 C5A H5A2 108.8
C5A C6A C7A 108.7(13)
C5A C6A C8 108.0(7)
C7A C6A C8 109.3(8)
C5A C6A H6A 110.2
C7A C6A H6A 110.2
C8 C6A H6A 110.2
C6A C7A C2 113.8(11)
C6A C7A H7A1 108.8
C2 C7A H7A1 108.8
C6A C7A H7A2 108.8
C2 C7A H7A2 108.8
H7A1 C7A H7A2 107.7
C3 C4B C5B 111.9(8)
C3 C4B H4B1 109.2
C5B C4B H4B1 109.2
C3 C4B H4B2 109.2
C5B C4B H4B2 109.2
H4B1 C4B H4B2 107.9
C6B C5B C4B 106.8(9)
C6B C5B H5B1 110.4
C4B C5B H5B1 110.4
C6B C5B H5B2 110.4
C4B C5B H5B2 110.4
H5B1 C5B H5B2 108.6
C5B C6B C7B 111.3(13)
C5B C6B C8 108.1(7)
C7B C6B C8 107.1(10)
C5B C6B H6B 110.1
C7B C6B H6B 110.1
C8 C6B H6B 110.1
C6B C7B C2 113.3(11)
C6B C7B H7B1 108.9
C2 C7B H7B1 108.9
C6B C7B H7B2 108.9
C2 C7B H7B2 108.9
H7B1 C7B H7B2 107.7
C13 C8 C9 118.2(4)
C13 C8 C6A 105.8(6)
C9 C8 C6A 136.0(6)
C13 C8 C6B 133.8(6)
C9 C8 C6B 108.0(6)
C6A C8 C6B 28.1(4)
C8 C9 C10 120.4(5)
C8 C9 H9 119.8
C10 C9 H9 119.8
C11 C10 C9 120.8(4)
C11 C10 H10 119.6
C9 C10 H10 119.6
C10 C11 C12 119.5(4)
C10 C11 H11 120.3
C12 C11 H11 120.3
C11 C12 C13 119.3(5)
C11 C12 H12 120.4
C13 C12 H12 120.4
C8 C13 C12 121.8(5)
C8 C13 H13 119.1
C12 C13 H13 119.1
P2 C14 H14A 109.5
P2 C14 H14B 109.5
H14A C14 H14B 109.5
P2 C14 H14C 109.5
H14A C14 H14C 109.5
H14B C14 H14C 109.5
P2 C15 H15A 109.5
P2 C15 H15B 109.5
H15A C15 H15B 109.5
P2 C15 H15C 109.5
H15A C15 H15C 109.5
H15B C15 H15C 109.5
P2 C16 H16A 109.5
P2 C16 H16B 109.5
H16A C16 H16B 109.5
P2 C16 H16C 109.5
H16A C16 H16C 109.5
H16B C16 H16C 109.5
P3 C17 H17A 109.5
P3 C17 H17B 109.5
H17A C17 H17B 109.5
P3 C17 H17C 109.5
H17A C17 H17C 109.5
H17B C17 H17C 109.5
P3 C18 H18A 109.5
P3 C18 H18B 109.5
H18A C18 H18B 109.5
P3 C18 H18C 109.5
H18A C18 H18C 109.5
H18B C18 H18C 109.5
P3 C19 H19A 109.5
P3 C19 H19B 109.5
H19A C19 H19B 109.5
P3 C19 H19C 109.5
H19A C19 H19C 109.5
H19B C19 H19C 109.5
Co1 C20 H20A 109.5
Co1 C20 H20B 109.5
H20A C20 H20B 109.5
Co1 C20 H20C 109.5
H20A C20 H20C 109.5
H20B C20 H20C 109.5
Co1 C21 H21A 109.5
Co1 C21 H21B 109.5
H21A C21 H21B 109.5
Co1 C21 H21C 109.5
H21A C21 H21C 109.5
H21B C21 H21C 109.5
O2 Co1 O1 90.80(10)
O2 Co1 C21 88.33(16)
O1 Co1 C21 179.06(16)
O2 Co1 C20 177.72(14)
O1 Co1 C20 87.09(15)
C21 Co1 C20 93.79(19)
O2 Co1 P3 93.37(12)
O1 Co1 P3 90.61(9)
C21 Co1 P3 89.12(16)
C20 Co1 P3 87.51(13)
O2 Co1 P2 91.46(12)
O1 Co1 P2 91.75(9)
C21 Co1 P2 88.60(16)
C20 Co1 P2 87.76(13)
P3 Co1 P2 174.60(5)
C3 O1 Co1 127.5(2)
C1 O2 Co1 124.5(2)
C14 P2 C15 102.0(3)
C14 P2 C16 103.1(3)
C15 P2 C16 101.9(3)
C14 P2 Co1 114.89(17)
C15 P2 Co1 114.9(2)
C16 P2 Co1 118.0(2)
C17 P3 C19 99.8(5)
C17 P3 C18 102.7(4)
C19 P3 C18 102.9(4)
C17 P3 Co1 115.1(2)
C19 P3 Co1 115.6(3)
C18 P3 Co1 118.3(2)

loop_
_geom_bond_atom_site_label_1
_geom_bond_atom_site_label_2
_geom_bond_distance
C1 O2 1.271(5)
C1 C2 1.394(5)
C1 H1 0.9300
C2 C3 1.403(5)
C2 C7B 1.521(10)
C2 C7A 1.526(10)
C3 O1 1.265(4)
C3 C4A 1.523(10)
C3 C4B 1.509(10)
C4A C5A 1.569(12)
C4A H4A1 0.9700
C4A H4A2 0.9700
C5A C6A 1.534(11)
C5A H5A1 0.9700
C5A H5A2 0.9700
C6A C7A 1.510(16)
C6A C8 1.533(9)
C6A H6A 0.9800
C7A H7A1 0.9700
C7A H7A2 0.9700
C4B C5B 1.565(12)
C4B H4B1 0.9700
C4B H4B2 0.9700
C5B C6B 1.514(10)
C5B H5B1 0.9700
C5B H5B2 0.9700
C6B C7B 1.508(16)
C6B C8 1.584(10)
C6B H6B 0.9800
C7B H7B1 0.9700
C7B H7B2 0.9700
C8 C13 1.372(8)
C8 C9 1.377(7)
C9 C10 1.388(6)
C9 H9 0.9300
C10 C11 1.370(6)
C10 H10 0.9300
C11 C12 1.374(6)
C11 H11 0.9300
C12 C13 1.393(7)
C12 H12 0.9300
C13 H13 0.9300
C14 P2 1.800(5)
C14 H14A 0.9600
C14 H14B 0.9600
C14 H14C 0.9600
C15 P2 1.831(5)
C15 H15A 0.9600
C15 H15B 0.9600
C15 H15C 0.9600
C16 P2 1.832(5)
C16 H16A 0.9600
C16 H16B 0.9600
C16 H16C 0.9600
C17 P3 1.806(7)
C17 H17A 0.9600
C17 H17B 0.9600
C17 H17C 0.9600
C18 P3 1.817(6)
C18 H18A 0.9600
C18 H18B 0.9600
C18 H18C 0.9600
C19 P3 1.810(6)
C19 H19A 0.9600
C19 H19B 0.9600
C19 H19C 0.9600
C20 Co1 1.990(4)
C20 H20A 0.9600
C20 H20B 0.9600
C20 H20C 0.9600
C21 Co1 1.989(4)
C21 H21A 0.9600
C21 H21B 0.9600
C21 H21C 0.9600
Co1 O2 1.980(3)
Co1 O1 1.987(2)
Co1 P3 2.1938(13)
Co1 P2 2.2254(13)
